data_7012449
loop_
_publ_author_name
'Tuna, Floriana'
'Clarkson, Guy'
'Alcock, Nathaniel W.'
'Hannon, Michael J.'

_publ_section_title
;
 The effect of phenyl substituents on supramolecular assemblies
 containing directly linked bis-pyridylimine ligands: synthesis and
 structural characterisation of mononuclear nickel(ii) and dinuclear
 silver(i) and cobalt(iii) complexes of (2-pyridyl)phenylketazine
;
_journal_issue 11
_journal_name_full 'Dalton Transactions'
_journal_page_first 2149
_journal_paper_doi 10.1039/b211006g
_journal_year 2003
_chemical_formula_sum 'C48 H36 F12 N8 Ni P2'
_chemical_formula_weight 1073.50
_chemical_name_systematic
;
?
;
_space_group_IT_number 14
_symmetry_cell_setting monoclinic
_symmetry_space_group_name_Hall '-P 2ybc'
_symmetry_space_group_name_H-M 'P 1 21/c 1'
_atom_sites_solution_hydrogens geom
_atom_sites_solution_primary direct
_atom_sites_solution_secondary difmap
_audit_creation_method SHELXL-97
_cell_angle_alpha 90.00
_cell_angle_beta 102.6600(10)
_cell_angle_gamma 90.00
_cell_formula_units_Z 4
_cell_length_a 15.787(2)
_cell_length_b 15.172(2)
_cell_length_c 19.527(3)
_cell_measurement_reflns_used 6428
_cell_measurement_temperature 180(2)
_cell_measurement_theta_max 20
_cell_measurement_theta_min 3
_cell_volume 4563.4(11)
_computing_cell_refinement 'SAINT (Siemens, 1995)'
_computing_data_collection 'SMART (Siemens, 1994)'
_computing_data_reduction 'SAINT (Siemens, 1995)'
_computing_molecular_graphics 'SHELXTL (Sheldrick, 1997)'
_computing_publication_material 'SHELXTL (Sheldrick, 1997)'
_computing_structure_refinement 'SHELXL-97 (Sheldrick, 1997)'
_computing_structure_solution 'SHELXS-97 (Sheldrick, 1990)'
_diffrn_ambient_temperature 180(2)
_diffrn_detector_area_resol_mean 8.192
_diffrn_measured_fraction_theta_full 0.997
_diffrn_measured_fraction_theta_max 0.997
_diffrn_measurement_device_type 'Siemens SMART diffractometer'
_diffrn_measurement_method '\w scans'
_diffrn_radiation_monochromator graphite
_diffrn_radiation_source 'normal-focus sealed tube'
_diffrn_radiation_type MoK\a
_diffrn_radiation_wavelength 0.71073
_diffrn_reflns_av_R_equivalents 0.1246
_diffrn_reflns_av_sigmaI/netI 0.1531
_diffrn_reflns_limit_h_max 18
_diffrn_reflns_limit_h_min -15
_diffrn_reflns_limit_k_max 14
_diffrn_reflns_limit_k_min -17
_diffrn_reflns_limit_l_max 20
_diffrn_reflns_limit_l_min -22
_diffrn_reflns_number 20867
_diffrn_reflns_theta_full 24.00
_diffrn_reflns_theta_max 24.00
_diffrn_reflns_theta_min 1.72
_diffrn_standards_decay_% nil
_exptl_absorpt_coefficient_mu 0.591
_exptl_absorpt_correction_T_max 0.93
_exptl_absorpt_correction_T_min 0.63
_exptl_absorpt_correction_type multi-scan
_exptl_absorpt_process_details 'SADABS (Sheldrick, 1996)'
_exptl_crystal_colour topaz
_exptl_crystal_density_diffrn 1.563
_exptl_crystal_density_method 'not measured'
_exptl_crystal_description plate
_exptl_crystal_F_000 2184
_exptl_crystal_size_max 0.28
_exptl_crystal_size_mid 0.12
_exptl_crystal_size_min 0.04
_refine_diff_density_max 0.293
_refine_diff_density_min -0.330
_refine_diff_density_rms 0.077
_refine_ls_extinction_method none
_refine_ls_goodness_of_fit_ref 0.998
_refine_ls_hydrogen_treatment mixed
_refine_ls_matrix_type full
_refine_ls_number_parameters 657
_refine_ls_number_reflns 7133
_refine_ls_number_restraints 0
_refine_ls_restrained_S_all 0.998
_refine_ls_R_factor_all 0.1556
_refine_ls_R_factor_gt 0.0706
_refine_ls_shift/su_max 0.004
_refine_ls_shift/su_mean 0.000
_refine_ls_structure_factor_coef Fsqd
_refine_ls_weighting_details 'calc w=1/[\s^2^(Fo^2^)+(0.0343P)^2^+0.0000P] where P=(Fo^2^+2Fc^2^)/3'
_refine_ls_weighting_scheme calc
_refine_ls_wR_factor_gt 0.1020
_refine_ls_wR_factor_ref 0.1254
_reflns_number_gt 3881
_reflns_number_total 7133
_reflns_threshold_expression >2sigma(I)
_cod_data_source_file b211006g.txt
_cod_data_source_block ft15
_cod_depositor_comments
;
The following automatic conversions were performed:
'_symmetry_cell_setting' value 'Monoclinic' changed to 'monoclinic'
according to '/home/saulius/struct/CIF-dictionaries/cif_core.dic'
dictionary named 'cif_core.dic' version 2.4.1 from 2010-06-29.

Automatic conversion script
Id: cif_fix_enum 1527 2010-12-29 10:47:43Z saulius 
;
_cod_original_cell_volume 4563.3(12)
_cod_original_sg_symbol_H-M P2(1)/c
_cod_database_code 7012449

loop_
_symmetry_equiv_pos_as_xyz
'x, y, z'
'-x, y+1/2, -z+1/2'
'-x, -y, -z'
'x, -y-1/2, z-1/2'

loop_
_atom_site_label
_atom_site_type_symbol
_atom_site_fract_x
_atom_site_fract_y
_atom_site_fract_z
_atom_site_U_iso_or_equiv
_atom_site_adp_type
_atom_site_occupancy
_atom_site_symmetry_multiplicity
_atom_site_calc_flag
_atom_site_refinement_flags
_atom_site_disorder_assembly
_atom_site_disorder_group
Ni1 Ni -0.74269(4) -0.13989(4) 0.04001(4) 0.0244(2) Uani 1 1 d . . .
N101 N -0.8571(3) -0.1890(3) 0.0615(2) 0.0256(12) Uani 1 1 d . . .
C102 C -0.9300(3) -0.1436(4) 0.0613(3) 0.0367(16) Uani 1 1 d . . .
H10A H -0.9383 -0.0889 0.0371 0.044 Uiso 1 1 calc R . .
C103 C -0.9937(4) -0.1728(4) 0.0946(4) 0.0475(19) Uani 1 1 d . . .
H10C H -1.0449 -0.1392 0.0929 0.057 Uiso 1 1 calc R . .
C104 C -0.9809(4) -0.2513(4) 0.1300(3) 0.0428(17) Uani 1 1 d . . .
H10E H -1.0232 -0.2722 0.1541 0.051 Uiso 1 1 calc R . .
C105 C -0.9072(3) -0.3000(4) 0.1310(3) 0.0390(17) Uani 1 1 d . . .
H10D H -0.8984 -0.3550 0.1549 0.047 Uiso 1 1 calc R . .
C106 C -0.8457(3) -0.2673(4) 0.0962(3) 0.0275(14) Uani 1 1 d . . .
C107 C -0.7632(3) -0.3133(4) 0.0961(3) 0.0270(14) Uani 1 1 d . . .
C108 C -0.7514(4) -0.4075(4) 0.1160(3) 0.0289(15) Uani 1 1 d . . .
C109 C -0.8146(4) -0.4691(4) 0.0879(4) 0.0472(19) Uani 1 1 d . . .
H10B H -0.8656 -0.4512 0.0552 0.057 Uiso 1 1 calc R . .
C110 C -0.8032(4) -0.5566(4) 0.1075(4) 0.063(2) Uani 1 1 d . . .
H11G H -0.8458 -0.5991 0.0877 0.076 Uiso 1 1 calc R . .
C111 C -0.7286(5) -0.5826(5) 0.1567(4) 0.063(2) Uani 1 1 d . . .
H11E H -0.7215 -0.6424 0.1713 0.076 Uiso 1 1 calc R . .
C112 C -0.6656(5) -0.5214(5) 0.1840(4) 0.0527(19) Uani 1 1 d . . .
H11F H -0.6148 -0.5393 0.2168 0.063 Uiso 1 1 calc R . .
C113 C -0.6763(4) -0.4345(4) 0.1638(3) 0.0375(16) Uani 1 1 d . . .
H11A H -0.6325 -0.3927 0.1823 0.045 Uiso 1 1 calc R . .
N114 N -0.7044(3) -0.2627(3) 0.0761(2) 0.0239(11) Uani 1 1 d . . .
N115 N -0.6345(3) -0.3103(3) 0.0632(2) 0.0287(12) Uani 1 1 d . . .
C116 C -0.5652(3) -0.2659(4) 0.0590(3) 0.0269(14) Uani 1 1 d . . .
C117 C -0.5453(3) -0.1696(4) 0.0716(3) 0.0294(15) Uani 1 1 d . . .
N118 N -0.6090(3) -0.1086(3) 0.0484(2) 0.0262(12) Uani 1 1 d . . .
C119 C -0.5850(4) -0.0233(4) 0.0578(3) 0.0327(15) Uani 1 1 d . . .
H11B H -0.6272 0.0202 0.0397 0.039 Uiso 1 1 calc R . .
C120 C -0.5037(4) 0.0053(4) 0.0916(3) 0.0343(16) Uani 1 1 d . . .
H12C H -0.4905 0.0663 0.0966 0.041 Uiso 1 1 calc R . .
C121 C -0.4422(4) -0.0574(4) 0.1180(3) 0.0362(16) Uani 1 1 d . . .
H12B H -0.3861 -0.0397 0.1429 0.043 Uiso 1 1 calc R . .
C122 C -0.4617(3) -0.1461(4) 0.1083(3) 0.0369(16) Uani 1 1 d . . .
H12A H -0.4196 -0.1899 0.1260 0.044 Uiso 1 1 calc R . .
C123 C -0.4934(3) -0.3213(4) 0.0441(3) 0.0294(15) Uani 1 1 d . . .
C124 C -0.4421(4) -0.2915(4) -0.0010(3) 0.0448(18) Uani 1 1 d . . .
H12D H -0.4522 -0.2344 -0.0210 0.054 Uiso 1 1 calc R . .
C125 C -0.3769(4) -0.3431(5) -0.0174(3) 0.055(2) Uani 1 1 d . . .
H12I H -0.3432 -0.3218 -0.0487 0.067 Uiso 1 1 calc R . .
C126 C -0.3614(4) -0.4248(5) 0.0117(4) 0.053(2) Uani 1 1 d . . .
H12G H -0.3156 -0.4597 0.0017 0.064 Uiso 1 1 calc R . .
C127 C -0.4120(4) -0.4576(4) 0.0557(3) 0.0458(18) Uani 1 1 d . . .
H12H H -0.4019 -0.5153 0.0746 0.055 Uiso 1 1 calc R . .
C128 C -0.4773(4) -0.4060(4) 0.0721(3) 0.0374(16) Uani 1 1 d . . .
H12F H -0.5114 -0.4284 0.1027 0.045 Uiso 1 1 calc R . .
N201 N -0.7263(3) -0.0707(3) 0.1345(2) 0.0254(11) Uani 1 1 d . . .
C202 C -0.6710(3) -0.1037(4) 0.1911(3) 0.0326(15) Uani 1 1 d . . .
H20C H -0.6488 -0.1613 0.1875 0.039 Uiso 1 1 calc R . .
C203 C -0.6441(3) -0.0592(4) 0.2545(3) 0.0349(16) Uani 1 1 d . . .
H20B H -0.6041 -0.0853 0.2926 0.042 Uiso 1 1 calc R . .
C204 C -0.6772(3) 0.0237(4) 0.2602(3) 0.0381(16) Uani 1 1 d . . .
H20E H -0.6603 0.0566 0.3024 0.046 Uiso 1 1 calc R . .
C205 C -0.7360(3) 0.0581(4) 0.2030(3) 0.0364(16) Uani 1 1 d . . .
H20A H -0.7603 0.1148 0.2066 0.044 Uiso 1 1 calc R . .
C206 C -0.7597(3) 0.0114(4) 0.1408(3) 0.0259(14) Uani 1 1 d . . .
C207 C -0.8222(3) 0.0529(3) 0.0802(3) 0.0281(15) Uani 1 1 d . . .
C208 C -0.8846(3) 0.1187(4) 0.0982(3) 0.0316(15) Uani 1 1 d . . .
C209 C -0.9331(4) 0.0984(4) 0.1471(3) 0.0396(17) Uani 1 1 d . . .
H20D H -0.9234 0.0443 0.1720 0.048 Uiso 1 1 calc R . .
C210 C -0.9962(4) 0.1567(5) 0.1601(4) 0.0482(19) Uani 1 1 d . . .
H21E H -1.0302 0.1418 0.1930 0.058 Uiso 1 1 calc R . .
C211 C -1.0087(4) 0.2351(5) 0.1254(4) 0.055(2) Uani 1 1 d . . .
H21G H -1.0515 0.2749 0.1343 0.066 Uiso 1 1 calc R . .
C212 C -0.9592(4) 0.2577(4) 0.0767(4) 0.0484(19) Uani 1 1 d . . .
H21C H -0.9687 0.3123 0.0524 0.058 Uiso 1 1 calc R . .
C213 C -0.8967(3) 0.2003(4) 0.0642(3) 0.0415(18) Uani 1 1 d . . .
H21B H -0.8616 0.2162 0.0323 0.050 Uiso 1 1 calc R . .
N214 N -0.8314(3) 0.0419(3) 0.0129(3) 0.0302(12) Uani 1 1 d . . .
N215 N -0.7875(3) -0.0266(3) -0.0107(2) 0.0243(11) Uani 1 1 d . . .
C216 C -0.7851(3) -0.0230(3) -0.0780(3) 0.0264(14) Uani 1 1 d . . .
C217 C -0.7629(3) -0.1081(3) -0.1076(3) 0.0257(14) Uani 1 1 d . . .
N218 N -0.7584(3) -0.1784(3) -0.0638(2) 0.0236(11) Uani 1 1 d . . .
C219 C -0.7509(3) -0.2585(4) -0.0900(3) 0.0313(15) Uani 1 1 d . . .
H21F H -0.7479 -0.3078 -0.0595 0.038 Uiso 1 1 calc R . .
C220 C -0.7470(3) -0.2737(4) -0.1592(3) 0.0344(16) Uani 1 1 d . . .
H22G H -0.7465 -0.3321 -0.1767 0.041 Uiso 1 1 calc R . .
C221 C -0.7441(3) -0.2021(4) -0.2021(3) 0.0358(16) Uani 1 1 d . . .
H22J H -0.7368 -0.2102 -0.2487 0.043 Uiso 1 1 calc R . .
C222 C -0.7519(3) -0.1170(4) -0.1759(3) 0.0331(16) Uani 1 1 d . . .
H22C H -0.7498 -0.0666 -0.2043 0.040 Uiso 1 1 calc R . .
C223 C -0.8042(3) 0.0581(3) -0.1216(3) 0.0253(14) Uani 1 1 d . . .
C224 C -0.8616(3) 0.0565(4) -0.1879(3) 0.0328(15) Uani 1 1 d . . .
H22E H -0.8902 0.0033 -0.2053 0.039 Uiso 1 1 calc R . .
C225 C -0.8761(4) 0.1326(4) -0.2275(3) 0.0414(16) Uani 1 1 d . . .
H22B H -0.9147 0.1311 -0.2722 0.050 Uiso 1 1 calc R . .
C226 C -0.8355(4) 0.2110(4) -0.2032(4) 0.0415(18) Uani 1 1 d . . .
H22F H -0.8461 0.2628 -0.2312 0.050 Uiso 1 1 calc R . .
C227 C -0.7793(4) 0.2136(4) -0.1380(4) 0.0434(18) Uani 1 1 d . . .
H22D H -0.7508 0.2671 -0.1215 0.052 Uiso 1 1 calc R . .
C228 C -0.7645(3) 0.1382(4) -0.0965(3) 0.0337(15) Uani 1 1 d . . .
H22A H -0.7275 0.1409 -0.0511 0.040 Uiso 1 1 calc R . .
P10 P -0.46860(10) -0.28770(11) 0.29087(10) 0.0393(5) Uani 1 1 d . . .
F11 F -0.4601(2) -0.1853(2) 0.3113(2) 0.0628(12) Uani 1 1 d . . .
F12 F -0.4794(2) -0.39011(19) 0.27093(18) 0.0509(10) Uani 1 1 d . . .
F13 F -0.3949(2) -0.2780(2) 0.2468(2) 0.0694(12) Uani 1 1 d . . .
F14 F -0.5415(2) -0.2634(2) 0.22189(19) 0.0618(11) Uani 1 1 d . . .
F15 F -0.5424(2) -0.2971(2) 0.3351(2) 0.0575(11) Uani 1 1 d . . .
F16 F -0.39663(19) -0.3127(2) 0.35998(18) 0.0527(10) Uani 1 1 d . . .
P20 P -0.10126(12) -0.00597(11) 0.63970(11) 0.0474(5) Uani 1 1 d . . .
F21 F -0.1041(3) -0.0750(2) 0.5781(2) 0.0764(13) Uani 1 1 d . A .
F22 F -0.0980(2) 0.0631(3) 0.7014(2) 0.0871(15) Uani 1 1 d . A .
F23A F -0.0142(4) -0.0493(4) 0.6845(3) 0.093(3) Uani 0.903(10) 1 d P A 1
F24A F -0.0451(6) 0.0583(5) 0.6053(4) 0.142(4) Uani 0.903(10) 1 d P A 1
F25A F -0.1872(4) 0.0384(4) 0.5960(4) 0.107(3) Uani 0.903(10) 1 d P A 1
F26A F -0.1562(4) -0.0718(3) 0.6745(3) 0.089(2) Uani 0.903(10) 1 d P A 1
F23B F -0.005(3) 0.005(3) 0.634(3) 0.055(16) Uiso 0.097(10) 1 d P A 2
F24B F -0.113(3) 0.078(2) 0.5856(19) 0.030(12) Uiso 0.097(10) 1 d P A 2
F25B F -0.195(3) -0.001(3) 0.636(2) 0.045(15) Uiso 0.097(10) 1 d P A 2
F26B F -0.076(4) -0.077(3) 0.688(2) 0.052(16) Uiso 0.097(10) 1 d P A 2

loop_
_atom_site_aniso_label
_atom_site_aniso_U_11
_atom_site_aniso_U_22
_atom_site_aniso_U_33
_atom_site_aniso_U_23
_atom_site_aniso_U_13
_atom_site_aniso_U_12
Ni1 0.0280(4) 0.0229(4) 0.0226(5) 0.0008(4) 0.0062(3) 0.0025(4)
N101 0.021(3) 0.030(3) 0.027(3) -0.003(2) 0.007(2) 0.001(2)
C102 0.029(3) 0.035(4) 0.044(5) -0.001(3) 0.006(3) -0.001(3)
C103 0.041(4) 0.037(4) 0.071(6) 0.006(4) 0.027(4) 0.012(3)
C104 0.028(4) 0.055(5) 0.052(5) 0.005(4) 0.024(3) 0.001(3)
C105 0.031(4) 0.046(4) 0.041(5) 0.013(3) 0.008(3) 0.000(3)
C106 0.026(3) 0.030(4) 0.026(4) 0.003(3) 0.005(3) 0.000(3)
C107 0.025(3) 0.032(4) 0.023(4) -0.001(3) 0.002(3) 0.001(3)
C108 0.033(4) 0.022(4) 0.036(4) 0.000(3) 0.016(3) 0.005(3)
C109 0.039(4) 0.030(4) 0.076(6) 0.009(4) 0.020(4) -0.001(3)
C110 0.049(5) 0.033(4) 0.117(8) -0.004(4) 0.037(5) -0.012(4)
C111 0.071(6) 0.035(5) 0.101(7) 0.029(5) 0.055(5) 0.019(4)
C112 0.072(5) 0.049(5) 0.043(5) 0.012(4) 0.026(4) 0.020(4)
C113 0.041(4) 0.034(4) 0.042(5) -0.001(3) 0.019(3) 0.005(3)
N114 0.023(3) 0.029(3) 0.020(3) -0.005(2) 0.006(2) 0.008(2)
N115 0.025(3) 0.036(3) 0.023(3) 0.003(2) -0.001(2) 0.005(2)
C116 0.025(3) 0.033(4) 0.021(4) 0.005(3) 0.001(3) 0.001(3)
C117 0.027(3) 0.038(4) 0.025(4) -0.003(3) 0.008(3) 0.001(3)
N118 0.030(3) 0.030(3) 0.023(3) 0.000(2) 0.013(2) 0.001(2)
C119 0.038(4) 0.031(4) 0.035(4) 0.004(3) 0.020(3) 0.004(3)
C120 0.038(4) 0.034(4) 0.036(4) -0.011(3) 0.018(3) -0.007(3)
C121 0.025(3) 0.053(4) 0.031(4) -0.003(3) 0.007(3) -0.008(3)
C122 0.027(3) 0.040(4) 0.044(5) 0.000(3) 0.009(3) -0.007(3)
C123 0.024(3) 0.036(4) 0.024(4) 0.005(3) -0.002(3) 0.005(3)
C124 0.043(4) 0.050(4) 0.043(5) -0.003(4) 0.013(4) 0.013(4)
C125 0.058(5) 0.075(6) 0.038(5) 0.012(4) 0.021(4) 0.017(4)
C126 0.037(4) 0.081(6) 0.043(5) -0.006(4) 0.012(4) 0.019(4)
C127 0.056(4) 0.035(4) 0.043(5) -0.002(3) 0.003(4) 0.021(4)
C128 0.047(4) 0.037(4) 0.028(4) -0.002(3) 0.007(3) 0.002(3)
N201 0.026(3) 0.029(3) 0.023(3) -0.003(2) 0.008(2) 0.004(2)
C202 0.036(4) 0.031(4) 0.032(4) 0.002(3) 0.009(3) 0.007(3)
C203 0.036(4) 0.038(4) 0.030(4) 0.004(3) 0.007(3) 0.005(3)
C204 0.038(4) 0.046(4) 0.027(4) -0.003(3) 0.001(3) 0.001(3)
C205 0.035(4) 0.036(4) 0.036(5) -0.009(3) 0.003(3) 0.000(3)
C206 0.023(3) 0.031(4) 0.026(4) 0.001(3) 0.009(3) -0.003(3)
C207 0.029(3) 0.027(4) 0.031(4) -0.004(3) 0.012(3) -0.007(3)
C208 0.026(3) 0.034(4) 0.032(4) -0.010(3) 0.000(3) 0.004(3)
C209 0.038(4) 0.038(4) 0.045(5) -0.012(3) 0.011(3) 0.000(3)
C210 0.033(4) 0.061(5) 0.054(5) -0.023(4) 0.018(3) -0.004(4)
C211 0.031(4) 0.047(5) 0.079(7) -0.032(4) -0.003(4) 0.002(4)
C212 0.046(4) 0.029(4) 0.065(6) -0.008(4) -0.001(4) 0.005(3)
C213 0.033(4) 0.032(4) 0.058(5) -0.013(3) 0.006(3) 0.009(3)
N214 0.032(3) 0.029(3) 0.031(4) -0.001(2) 0.010(2) 0.004(2)
N215 0.028(3) 0.021(3) 0.024(3) -0.001(2) 0.007(2) 0.006(2)
C216 0.019(3) 0.031(4) 0.028(4) -0.003(3) 0.003(3) -0.004(3)
C217 0.026(3) 0.027(4) 0.025(4) -0.009(3) 0.006(3) -0.003(3)
N218 0.029(3) 0.019(3) 0.025(3) 0.001(2) 0.010(2) 0.004(2)
C219 0.027(3) 0.036(4) 0.028(4) 0.006(3) 0.001(3) 0.002(3)
C220 0.040(4) 0.030(4) 0.032(5) -0.008(3) 0.005(3) 0.003(3)
C221 0.040(4) 0.040(4) 0.029(4) -0.005(3) 0.012(3) 0.008(3)
C222 0.036(4) 0.034(4) 0.029(4) 0.002(3) 0.006(3) 0.002(3)
C223 0.022(3) 0.024(3) 0.030(4) 0.002(3) 0.006(3) 0.008(3)
C224 0.034(4) 0.034(4) 0.030(4) 0.002(3) 0.007(3) 0.003(3)
C225 0.047(4) 0.041(4) 0.037(5) 0.008(4) 0.010(3) 0.006(4)
C226 0.040(4) 0.031(4) 0.056(5) 0.021(4) 0.016(4) 0.011(3)
C227 0.034(4) 0.028(4) 0.069(6) 0.017(4) 0.013(4) 0.006(3)
C228 0.022(3) 0.039(4) 0.039(4) -0.003(4) 0.003(3) -0.002(3)
P10 0.0396(10) 0.0367(11) 0.0382(12) 0.0038(9) 0.0012(9) -0.0021(8)
F11 0.056(2) 0.036(2) 0.089(3) -0.006(2) 0.002(2) -0.0066(18)
F12 0.058(2) 0.035(2) 0.054(3) -0.0028(18) 0.0017(19) -0.0012(17)
F13 0.067(3) 0.077(3) 0.074(3) 0.021(2) 0.037(2) -0.002(2)
F14 0.066(2) 0.054(2) 0.052(3) 0.012(2) -0.019(2) 0.0089(19)
F15 0.045(2) 0.057(2) 0.077(3) 0.007(2) 0.026(2) 0.0065(19)
F16 0.043(2) 0.068(2) 0.040(3) 0.001(2) -0.0059(18) 0.0021(19)
P20 0.0496(13) 0.0365(11) 0.0560(15) -0.0006(10) 0.0113(10) -0.0046(9)
F21 0.118(3) 0.062(3) 0.048(3) -0.017(2) 0.015(2) 0.010(3)
F22 0.093(3) 0.064(3) 0.096(4) -0.036(3) 0.001(3) 0.014(2)
F23A 0.061(4) 0.115(5) 0.090(5) -0.035(4) -0.014(3) 0.039(4)
F24A 0.169(9) 0.112(6) 0.168(8) 0.002(6) 0.086(7) -0.081(6)
F25A 0.121(5) 0.068(4) 0.103(6) -0.008(4) -0.041(4) 0.046(4)
F26A 0.107(5) 0.079(4) 0.097(5) -0.006(3) 0.055(4) -0.038(3)

loop_
_atom_type_symbol
_atom_type_description
_atom_type_scat_dispersion_real
_atom_type_scat_dispersion_imag
_atom_type_scat_source
C C 0.0033 0.0016 'International Tables Vol C Tables 4.2.6.8 and 6.1.1.4'
H H 0.0000 0.0000 'International Tables Vol C Tables 4.2.6.8 and 6.1.1.4'
N N 0.0061 0.0033 'International Tables Vol C Tables 4.2.6.8 and 6.1.1.4'
F F 0.0171 0.0103 'International Tables Vol C Tables 4.2.6.8 and 6.1.1.4'
P P 0.1023 0.0942 'International Tables Vol C Tables 4.2.6.8 and 6.1.1.4'
Ni Ni 0.3393 1.1124 'International Tables Vol C Tables 4.2.6.8 and 6.1.1.4'

loop_
_geom_angle_atom_site_label_1
_geom_angle_atom_site_label_2
_geom_angle_atom_site_label_3
_geom_angle
_geom_angle_site_symmetry_1
_geom_angle_site_symmetry_3
_geom_angle_publ_flag
N215 Ni1 N114 171.10(17) . . ?
N215 Ni1 N218 78.92(17) . . ?
N114 Ni1 N218 92.49(17) . . ?
N215 Ni1 N101 100.15(17) . . ?
N114 Ni1 N101 78.86(17) . . ?
N218 Ni1 N101 99.99(16) . . ?
N215 Ni1 N201 88.15(18) . . ?
N114 Ni1 N201 100.59(17) . . ?
N218 Ni1 N201 166.20(17) . . ?
N101 Ni1 N201 86.94(16) . . ?
N215 Ni1 N118 94.70(17) . . ?
N114 Ni1 N118 87.95(17) . . ?
N218 Ni1 N118 92.40(16) . . ?
N101 Ni1 N118 162.21(17) . . ?
N201 Ni1 N118 83.78(16) . . ?
C102 N101 C106 118.0(5) . . ?
C102 N101 Ni1 126.7(4) . . ?
C106 N101 Ni1 112.8(3) . . ?
N101 C102 C103 123.1(6) . . ?
C104 C103 C102 118.3(6) . . ?
C103 C104 C105 120.2(6) . . ?
C104 C105 C106 118.7(6) . . ?
N101 C106 C105 121.6(5) . . ?
N101 C106 C107 115.6(5) . . ?
C105 C106 C107 122.7(5) . . ?
N114 C107 C106 113.6(5) . . ?
N114 C107 C108 125.4(5) . . ?
C106 C107 C108 121.1(5) . . ?
C109 C108 C113 119.8(5) . . ?
C109 C108 C107 120.4(5) . . ?
C113 C108 C107 119.8(5) . . ?
C110 C109 C108 119.8(6) . . ?
C109 C110 C111 119.9(6) . . ?
C112 C111 C110 120.1(6) . . ?
C113 C112 C111 120.1(6) . . ?
C112 C113 C108 120.3(6) . . ?
C107 N114 N115 112.8(4) . . ?
C107 N114 Ni1 117.2(3) . . ?
N115 N114 Ni1 126.9(3) . . ?
C116 N115 N114 117.1(5) . . ?
N115 C116 C123 114.0(5) . . ?
N115 C116 C117 129.8(5) . . ?
C123 C116 C117 116.1(5) . . ?
N118 C117 C122 122.6(5) . . ?
N118 C117 C116 119.3(5) . . ?
C122 C117 C116 118.1(5) . . ?
C119 N118 C117 116.0(5) . . ?
C119 N118 Ni1 117.9(4) . . ?
C117 N118 Ni1 121.2(4) . . ?
N118 C119 C120 124.9(5) . . ?
C121 C120 C119 118.0(5) . . ?
C120 C121 C122 120.1(5) . . ?
C121 C122 C117 118.3(5) . . ?
C124 C123 C128 117.7(5) . . ?
C124 C123 C116 120.8(5) . . ?
C128 C123 C116 121.5(5) . . ?
C125 C124 C123 121.8(6) . . ?
C126 C125 C124 119.4(6) . . ?
C125 C126 C127 120.6(6) . . ?
C126 C127 C128 120.0(6) . . ?
C127 C128 C123 120.5(6) . . ?
C202 N201 C206 117.3(5) . . ?
C202 N201 Ni1 118.0(4) . . ?
C206 N201 Ni1 124.1(4) . . ?
N201 C202 C203 124.4(5) . . ?
C204 C203 C202 117.9(6) . . ?
C203 C204 C205 118.5(6) . . ?
C206 C205 C204 121.1(5) . . ?
N201 C206 C205 120.6(5) . . ?
N201 C206 C207 120.6(5) . . ?
C205 C206 C207 118.7(5) . . ?
N214 C207 C208 112.9(5) . . ?
N214 C207 C206 130.6(5) . . ?
C208 C207 C206 116.5(5) . . ?
C209 C208 C213 119.1(5) . . ?
C209 C208 C207 120.4(5) . . ?
C213 C208 C207 120.5(6) . . ?
C208 C209 C210 120.7(6) . . ?
C211 C210 C209 119.5(7) . . ?
C210 C211 C212 120.8(6) . . ?
C213 C212 C211 119.6(6) . . ?
C212 C213 C208 120.3(6) . . ?
C207 N214 N215 118.6(5) . . ?
C216 N215 N214 115.1(4) . . ?
C216 N215 Ni1 115.8(4) . . ?
N214 N215 Ni1 128.3(4) . . ?
N215 C216 C217 114.2(5) . . ?
N215 C216 C223 123.7(5) . . ?
C217 C216 C223 122.1(5) . . ?
N218 C217 C222 121.8(5) . . ?
N218 C217 C216 115.0(5) . . ?
C222 C217 C216 123.1(5) . . ?
C219 N218 C217 118.2(5) . . ?
C219 N218 Ni1 129.0(4) . . ?
C217 N218 Ni1 111.8(3) . . ?
N218 C219 C220 123.5(5) . . ?
C221 C220 C219 118.4(5) . . ?
C220 C221 C222 119.0(6) . . ?
C217 C222 C221 118.7(5) . . ?
C228 C223 C224 118.9(5) . . ?
C228 C223 C216 119.8(5) . . ?
C224 C223 C216 121.3(5) . . ?
C225 C224 C223 119.6(5) . . ?
C224 C225 C226 121.4(6) . . ?
C227 C226 C225 119.6(6) . . ?
C226 C227 C228 120.4(6) . . ?
C227 C228 C223 120.2(5) . . ?
F13 P10 F12 90.6(2) . . ?
F13 P10 F15 179.8(2) . . ?
F12 P10 F15 89.58(19) . . ?
F13 P10 F11 90.8(2) . . ?
F12 P10 F11 178.6(2) . . ?
F15 P10 F11 89.1(2) . . ?
F13 P10 F16 90.6(2) . . ?
F12 P10 F16 89.59(18) . . ?
F15 P10 F16 89.5(2) . . ?
F11 P10 F16 90.9(2) . . ?
F13 P10 F14 90.0(2) . . ?
F12 P10 F14 90.01(19) . . ?
F15 P10 F14 90.0(2) . . ?
F11 P10 F14 89.52(19) . . ?
F16 P10 F14 179.3(2) . . ?
F26B P20 F25B 102(3) . . ?
F26B P20 F23B 89(2) . . ?
F25B P20 F23B 169(3) . . ?
F26B P20 F24A 130(2) . . ?
F25B P20 F24A 127(2) . . ?
F23B P20 F24A 41.4(19) . . ?
F26B P20 F26A 49(2) . . ?
F25B P20 F26A 53.6(19) . . ?
F23B P20 F26A 138(2) . . ?
F24A P20 F26A 178.9(4) . . ?
F26B P20 F25A 139(2) . . ?
F25B P20 F25A 38.5(18) . . ?
F23B P20 F25A 130(2) . . ?
F24A P20 F25A 90.2(4) . . ?
F26A P20 F25A 90.8(3) . . ?
F26B P20 F21 87.4(16) . . ?
F25B P20 F21 97.5(16) . . ?
F23B P20 F21 82.9(17) . . ?
F24A P20 F21 90.6(3) . . ?
F26A P20 F21 89.0(2) . . ?
F25A P20 F21 89.6(3) . . ?
F26B P20 F22 92.6(16) . . ?
F25B P20 F22 82.7(16) . . ?
F23B P20 F22 96.9(17) . . ?
F24A P20 F22 89.3(3) . . ?
F26A P20 F22 91.2(3) . . ?
F25A P20 F22 90.5(3) . . ?
F21 P20 F22 179.8(2) . . ?
F26B P20 F23A 41(2) . . ?
F25B P20 F23A 142(2) . . ?
F23B P20 F23A 49(2) . . ?
F24A P20 F23A 89.5(4) . . ?
F26A P20 F23A 89.5(3) . . ?
F25A P20 F23A 179.1(3) . . ?
F21 P20 F23A 91.2(2) . . ?
F22 P20 F23A 88.6(2) . . ?
F26B P20 F24B 170(3) . . ?
F25B P20 F24B 88(2) . . ?
F23B P20 F24B 81(2) . . ?
F24A P20 F24B 40.0(13) . . ?
F26A P20 F24B 141.0(15) . . ?
F25A P20 F24B 50.3(14) . . ?
F21 P20 F24B 92.5(13) . . ?
F22 P20 F24B 87.5(13) . . ?
F23A P20 F24B 129.3(15) . . ?

loop_
_geom_bond_atom_site_label_1
_geom_bond_atom_site_label_2
_geom_bond_distance
_geom_bond_site_symmetry_2
_geom_bond_publ_flag
Ni1 N215 2.032(4) . ?
Ni1 N114 2.037(4) . ?
Ni1 N218 2.072(4) . ?
Ni1 N101 2.080(4) . ?
Ni1 N201 2.090(4) . ?
Ni1 N118 2.134(4) . ?
N101 C102 1.340(6) . ?
N101 C106 1.359(6) . ?
C102 C103 1.384(7) . ?
C103 C104 1.371(8) . ?
C104 C105 1.376(7) . ?
C105 C106 1.393(7) . ?
C106 C107 1.478(7) . ?
C107 N114 1.327(6) . ?
C107 C108 1.482(7) . ?
C108 C109 1.390(7) . ?
C108 C113 1.400(7) . ?
C109 C110 1.382(8) . ?
C110 C111 1.404(9) . ?
C111 C112 1.380(8) . ?
C112 C113 1.376(8) . ?
N114 N115 1.388(5) . ?
N115 C116 1.302(6) . ?
C116 C123 1.490(7) . ?
C116 C117 1.504(7) . ?
C117 N118 1.370(6) . ?
C117 C122 1.402(7) . ?
N118 C119 1.349(6) . ?
C119 C120 1.379(7) . ?
C120 C121 1.375(7) . ?
C121 C122 1.385(7) . ?
C123 C124 1.395(8) . ?
C123 C128 1.399(7) . ?
C124 C125 1.387(7) . ?
C125 C126 1.363(8) . ?
C126 C127 1.387(8) . ?
C127 C128 1.387(7) . ?
N201 C202 1.345(6) . ?
N201 C206 1.368(6) . ?
C202 C203 1.392(7) . ?
C203 C204 1.377(7) . ?
C204 C205 1.388(7) . ?
C205 C206 1.385(7) . ?
C206 C207 1.503(7) . ?
C207 N214 1.301(7) . ?
C207 C208 1.498(7) . ?
C208 C209 1.382(8) . ?
C208 C213 1.398(7) . ?
C209 C210 1.398(7) . ?
C210 C211 1.362(9) . ?
C211 C212 1.399(9) . ?
C212 C213 1.379(7) . ?
N214 N215 1.383(5) . ?
N215 C216 1.325(6) . ?
C216 C217 1.487(7) . ?
C216 C223 1.489(7) . ?
C217 N218 1.358(6) . ?
C217 C222 1.389(7) . ?
N218 C219 1.333(6) . ?
C219 C220 1.387(7) . ?
C220 C221 1.378(7) . ?
C221 C222 1.404(7) . ?
C223 C228 1.404(7) . ?
C223 C224 1.409(7) . ?
C224 C225 1.380(7) . ?
C225 C226 1.385(7) . ?
C226 C227 1.383(8) . ?
C227 C228 1.392(7) . ?
P10 F13 1.597(4) . ?
P10 F12 1.602(3) . ?
P10 F15 1.601(4) . ?
P10 F11 1.602(4) . ?
P10 F16 1.608(3) . ?
P10 F14 1.611(3) . ?
P20 F26B 1.43(4) . ?
P20 F25B 1.47(4) . ?
P20 F23B 1.55(5) . ?
P20 F24A 1.565(5) . ?
P20 F26A 1.572(5) . ?
P20 F25A 1.586(5) . ?
P20 F21 1.589(4) . ?
P20 F22 1.590(4) . ?
P20 F23A 1.600(5) . ?
P20 F24B 1.64(4) . ?
